data_1556004
loop_
_publ_author_name
'Halli, Juliette'
'Bolte, Michael'
'Bats, Jan'
'Manolikakes, Georg'

_publ_section_title
;
 Modular Two-Step Approach for the Stereodivergent Synthesis of
 1,3-Diamines with Three Continuous Stereocenters.
;
_journal_issue 3
_journal_name_full 'Organic letters'
_journal_page_first 674
_journal_page_last 677
_journal_paper_doi 10.1021/acs.orglett.6b03841
_journal_volume 19
_journal_year 2017
_chemical_formula_moiety 'C28 H26 N2 O3'
_chemical_formula_sum 'C28 H26 N2 O3'
_chemical_formula_weight 438.51
_space_group_crystal_system triclinic
_space_group_IT_number 2
_space_group_name_Hall '-P 1'
_space_group_name_H-M_alt 'P -1'
_atom_sites_solution_hydrogens mixed
_audit_creation_method SHELXL-2014/6
_cell_angle_alpha 64.317(12)
_cell_angle_beta 86.248(15)
_cell_angle_gamma 74.246(13)
_cell_formula_units_Z 2
_cell_length_a 9.7150(18)
_cell_length_b 11.622(2)
_cell_length_c 13.280(2)
_cell_measurement_reflns_used 3981
_cell_measurement_temperature 173(2)
_cell_measurement_theta_max 25.85
_cell_measurement_theta_min 3.16
_cell_volume 1298.2(4)
_computing_cell_refinement 'X-Area (Stoe & Cie, 2001)'
_computing_data_collection 'X-Area (Stoe & Cie, 2001)'
_computing_data_reduction 'X-Area (Stoe & Cie, 2001)'
_computing_molecular_graphics 'XP in SHELXTL-Plus (Sheldrick, 2008)'
_computing_publication_material SHELXL
_computing_structure_refinement 'SHELXL-2014/6 (Sheldrick, 2014)'
_computing_structure_solution 'SHELXS (Sheldrick, 2008)'
_diffrn_ambient_temperature 173(2)
_diffrn_measured_fraction_theta_full 0.994
_diffrn_measured_fraction_theta_max 0.994
_diffrn_measurement_device_type 'STOE IPDS II two-circle-diffractometer'
_diffrn_measurement_method \w
_diffrn_radiation_type MoK\a
_diffrn_radiation_wavelength 0.71073
_diffrn_reflns_av_R_equivalents 0.0909
_diffrn_reflns_av_unetI/netI 0.1676
_diffrn_reflns_Laue_measured_fraction_full 0.994
_diffrn_reflns_Laue_measured_fraction_max 0.994
_diffrn_reflns_limit_h_max 11
_diffrn_reflns_limit_h_min -11
_diffrn_reflns_limit_k_max 13
_diffrn_reflns_limit_k_min -13
_diffrn_reflns_limit_l_max 15
_diffrn_reflns_limit_l_min -13
_diffrn_reflns_number 9617
_diffrn_reflns_point_group_measured_fraction_full 0.994
_diffrn_reflns_point_group_measured_fraction_max 0.994
_diffrn_reflns_theta_full 25.000
_diffrn_reflns_theta_max 25.027
_diffrn_reflns_theta_min 3.272
_diffrn_source 'Genix 3D I\mS microfocus X-ray source'
_exptl_absorpt_coefficient_mu 0.073
_exptl_absorpt_correction_T_max 1.000
_exptl_absorpt_correction_T_min 0.342
_exptl_absorpt_correction_type multi-scan
_exptl_absorpt_process_details 'X-Area (Stoe & Cie, 2001)'
_exptl_crystal_colour colourless
_exptl_crystal_density_diffrn 1.122
_exptl_crystal_description block
_exptl_crystal_F_000 464
_exptl_crystal_size_max 0.210
_exptl_crystal_size_mid 0.130
_exptl_crystal_size_min 0.100
_refine_diff_density_max 0.424
_refine_diff_density_min -0.220
_refine_diff_density_rms 0.060
_refine_ls_extinction_method none
_refine_ls_goodness_of_fit_ref 0.901
_refine_ls_hydrogen_treatment mixed
_refine_ls_matrix_type full
_refine_ls_number_parameters 305
_refine_ls_number_reflns 4563
_refine_ls_number_restraints 2
_refine_ls_restrained_S_all 0.901
_refine_ls_R_factor_all 0.1683
_refine_ls_R_factor_gt 0.0770
_refine_ls_shift/su_max 0.000
_refine_ls_shift/su_mean 0.000
_refine_ls_structure_factor_coef Fsqd
_refine_ls_weighting_details 'w=1/[\s^2^(Fo^2^)+(0.0648P)^2^] where P=(Fo^2^+2Fc^2^)/3'
_refine_ls_weighting_scheme calc
_refine_ls_wR_factor_gt 0.1536
_refine_ls_wR_factor_ref 0.1859
_reflns_Friedel_coverage 0.000
_reflns_number_gt 1987
_reflns_number_total 4563
_reflns_threshold_expression 'I > 2\s(I)'
_cod_data_source_file 16b.cif
_cod_data_source_block ma51
_cod_database_code 1556004
_shelx_space_group_comment
; 
The symmetry employed for this shelxl refinement is uniquely defined 
by the following loop, which should always be used as a source of 
symmetry information in preference to the above space-group names. 
They are only intended as comments. 
;
_shelx_estimated_absorpt_t_min 0.985
_shelx_estimated_absorpt_t_max 0.993
_platon_squeeze_void_probe_radius 1.20
_shelxl_version_number 2014/6

loop_
_space_group_symop_operation_xyz
'x, y, z'
'-x, -y, -z'

loop_
_atom_site_label
_atom_site_type_symbol
_atom_site_fract_x
_atom_site_fract_y
_atom_site_fract_z
_atom_site_U_iso_or_equiv
_atom_site_adp_type
_atom_site_occupancy
_atom_site_site_symmetry_order
_atom_site_calc_flag
_atom_site_refinement_flags_posn
_atom_site_refinement_flags_adp
N1 N 0.1853(4) 0.7426(4) 0.4027(3) 0.0309(8) Uani 1 1 d D .
H1 H 0.103(2) 0.767(4) 0.362(3) 0.037 Uiso 1 1 d D U
N2 N 0.3040(4) 0.2800(3) 0.6763(3) 0.0283(8) Uani 1 1 d D .
H2 H 0.3960(17) 0.244(4) 0.670(3) 0.034 Uiso 1 1 d D U
O1 O 0.4077(3) 0.7687(3) 0.4045(2) 0.0395(8) Uani 1 1 d . .
O2 O 0.0719(3) 0.2742(3) 0.6903(2) 0.0353(7) Uani 1 1 d . .
C1 C 0.2964(5) 0.7887(4) 0.3512(3) 0.0314(10) Uani 1 1 d . .
C2 C 0.1921(4) 0.6611(4) 0.5244(3) 0.0294(9) Uani 1 1 d . .
H2A H 0.2623 0.6840 0.5594 0.035 Uiso 1 1 calc R U
C3 C 0.2508(5) 0.5153(4) 0.5484(3) 0.0298(9) Uani 1 1 d . .
H3A H 0.3443 0.5047 0.5141 0.036 Uiso 1 1 calc R U
H3B H 0.1851 0.4936 0.5096 0.036 Uiso 1 1 calc R U
C4 C 0.2724(4) 0.4129(4) 0.6707(3) 0.0293(10) Uani 1 1 d . .
H4 H 0.1800 0.4288 0.7068 0.035 Uiso 1 1 calc R U
C5 C 0.1987(5) 0.2225(4) 0.6819(3) 0.0291(9) Uani 1 1 d . .
C11 C 0.2782(5) 0.8671(4) 0.2266(3) 0.0346(10) Uani 1 1 d . .
C12 C 0.1961(5) 0.8436(5) 0.1600(4) 0.0403(11) Uani 1 1 d . .
H12 H 0.1490 0.7753 0.1932 0.048 Uiso 1 1 calc R U
C13 C 0.1824(6) 0.9189(5) 0.0456(4) 0.0518(13) Uani 1 1 d . .
H13 H 0.1263 0.9019 0.0003 0.062 Uiso 1 1 calc R U
C14 C 0.2493(7) 1.0183(6) -0.0029(5) 0.0650(16) Uani 1 1 d . .
H14 H 0.2385 1.0708 -0.0816 0.078 Uiso 1 1 calc R U
C15 C 0.3337(7) 1.0424(6) 0.0634(5) 0.0709(17) Uani 1 1 d . .
H15 H 0.3808 1.1108 0.0300 0.085 Uiso 1 1 calc R U
C16 C 0.3480(6) 0.9660(5) 0.1777(4) 0.0532(14) Uani 1 1 d . .
H16 H 0.4058 0.9813 0.2231 0.064 Uiso 1 1 calc R U
C21 C 0.0473(5) 0.6975(4) 0.5691(3) 0.0343(10) Uani 1 1 d . .
C22 C -0.0492(5) 0.6225(5) 0.6004(4) 0.0425(12) Uani 1 1 d . .
H22 H -0.0284 0.5412 0.5942 0.051 Uiso 1 1 calc R U
C23 C -0.1759(6) 0.6671(8) 0.6407(5) 0.0723(18) Uani 1 1 d . .
H23 H -0.2430 0.6160 0.6579 0.087 Uiso 1 1 calc R U
C24 C -0.2113(8) 0.7714(10) 0.6571(6) 0.095(3) Uani 1 1 d . .
H24 H -0.2971 0.7932 0.6914 0.115 Uiso 1 1 calc R U
C25 C -0.1222(7) 0.8483(8) 0.6239(5) 0.078(2) Uani 1 1 d . .
H25 H -0.1476 0.9288 0.6317 0.094 Uiso 1 1 calc R U
C26 C 0.0069(5) 0.8146(4) 0.5780(4) 0.0410(11) Uani 1 1 d . .
H26 H 0.0668 0.8730 0.5530 0.049 Uiso 1 1 calc R U
C41 C 0.3856(5) 0.4245(4) 0.7342(3) 0.0298(10) Uani 1 1 d . .
O42 O 0.3894(4) 0.3560(3) 0.8484(3) 0.0487(9) Uani 1 1 d . .
C43 C 0.4964(6) 0.3832(5) 0.8937(4) 0.0499(13) Uani 1 1 d . .
C44 C 0.5583(5) 0.4667(5) 0.8085(4) 0.0486(13) Uani 1 1 d . .
H44 H 0.6335 0.5013 0.8153 0.058 Uiso 1 1 calc R U
C45 C 0.4860(5) 0.4925(5) 0.7047(4) 0.0439(12) Uani 1 1 d . .
H45 H 0.5058 0.5465 0.6307 0.053 Uiso 1 1 calc R U
C46 C 0.5210(8) 0.3183(6) 1.0151(5) 0.0741(18) Uani 1 1 d . .
H46A H 0.5893 0.3529 1.0371 0.111 Uiso 1 1 calc R U
H46B H 0.5600 0.2224 1.0402 0.111 Uiso 1 1 calc R U
H46C H 0.4302 0.3358 1.0497 0.111 Uiso 1 1 calc R U
C51 C 0.2436(5) 0.0872(4) 0.6832(3) 0.0313(10) Uani 1 1 d . .
C52 C 0.1617(5) -0.0005(4) 0.7428(4) 0.0408(11) Uani 1 1 d . .
H52 H 0.0796 0.0278 0.7779 0.049 Uiso 1 1 calc R U
C53 C 0.1995(7) -0.1285(5) 0.7510(5) 0.0594(15) Uani 1 1 d . .
H53 H 0.1457 -0.1890 0.7934 0.071 Uiso 1 1 calc R U
C54 C 0.3175(7) -0.1665(5) 0.6962(5) 0.0603(16) Uani 1 1 d . .
H54 H 0.3439 -0.2535 0.7004 0.072 Uiso 1 1 calc R U
C55 C 0.3955(6) -0.0801(5) 0.6365(5) 0.0571(15) Uani 1 1 d . .
H55 H 0.4749 -0.1069 0.5984 0.069 Uiso 1 1 calc R U
C56 C 0.3603(5) 0.0461(5) 0.6306(4) 0.0398(11) Uani 1 1 d . .
H56 H 0.4169 0.1047 0.5902 0.048 Uiso 1 1 calc R U

loop_
_atom_site_aniso_label
_atom_site_aniso_U_11
_atom_site_aniso_U_22
_atom_site_aniso_U_33
_atom_site_aniso_U_23
_atom_site_aniso_U_13
_atom_site_aniso_U_12
N1 0.0237(19) 0.038(2) 0.0232(18) -0.0044(16) -0.0017(15) -0.0110(17)
N2 0.0250(19) 0.030(2) 0.0325(19) -0.0131(16) 0.0027(15) -0.0117(16)
O1 0.0264(17) 0.050(2) 0.0375(17) -0.0117(16) -0.0009(14) -0.0161(15)
O2 0.0264(17) 0.0400(18) 0.0424(17) -0.0186(15) 0.0042(13) -0.0128(14)
C1 0.030(2) 0.030(2) 0.031(2) -0.0089(19) 0.0051(19) -0.0109(19)
C2 0.029(2) 0.031(2) 0.023(2) -0.0059(19) 0.0014(17) -0.0094(19)
C3 0.029(2) 0.032(2) 0.027(2) -0.0100(18) 0.0005(17) -0.0110(19)
C4 0.027(2) 0.032(2) 0.030(2) -0.014(2) 0.0047(18) -0.0101(19)
C5 0.031(3) 0.031(2) 0.024(2) -0.0103(19) 0.0032(18) -0.011(2)
C11 0.029(2) 0.039(3) 0.033(2) -0.011(2) 0.0093(19) -0.013(2)
C12 0.035(3) 0.043(3) 0.035(3) -0.010(2) 0.003(2) -0.011(2)
C13 0.055(3) 0.060(3) 0.032(3) -0.012(3) 0.001(2) -0.016(3)
C14 0.074(4) 0.076(4) 0.033(3) -0.008(3) 0.001(3) -0.029(4)
C15 0.085(5) 0.067(4) 0.045(3) 0.003(3) 0.008(3) -0.045(4)
C16 0.057(4) 0.056(3) 0.041(3) -0.009(3) 0.003(2) -0.028(3)
C21 0.031(2) 0.041(3) 0.021(2) -0.006(2) -0.0014(18) -0.006(2)
C22 0.028(3) 0.051(3) 0.042(3) -0.015(2) 0.001(2) -0.011(2)
C23 0.029(3) 0.116(5) 0.058(4) -0.033(4) 0.007(3) -0.007(3)
C24 0.046(4) 0.154(8) 0.072(5) -0.056(5) 0.004(4) 0.006(5)
C25 0.038(3) 0.106(5) 0.070(4) -0.033(4) -0.004(3) 0.005(4)
C26 0.037(3) 0.033(3) 0.047(3) -0.017(2) 0.005(2) -0.004(2)
C41 0.032(2) 0.027(2) 0.026(2) -0.0070(19) -0.0010(18) -0.0071(19)
O42 0.056(2) 0.055(2) 0.0354(19) -0.0147(17) -0.0028(16) -0.0221(18)
C43 0.058(3) 0.048(3) 0.041(3) -0.016(3) -0.017(2) -0.010(3)
C44 0.039(3) 0.046(3) 0.067(3) -0.025(3) -0.004(3) -0.018(2)
C45 0.039(3) 0.051(3) 0.040(3) -0.015(2) 0.005(2) -0.019(2)
C46 0.093(5) 0.076(4) 0.055(4) -0.022(3) -0.006(3) -0.032(4)
C51 0.036(3) 0.033(2) 0.024(2) -0.009(2) -0.0061(19) -0.013(2)
C52 0.045(3) 0.038(3) 0.041(3) -0.014(2) -0.006(2) -0.016(2)
C53 0.076(4) 0.036(3) 0.066(4) -0.015(3) -0.006(3) -0.023(3)
C54 0.075(4) 0.036(3) 0.072(4) -0.028(3) -0.026(3) -0.002(3)
C55 0.053(3) 0.051(3) 0.071(4) -0.036(3) -0.005(3) -0.002(3)
C56 0.038(3) 0.044(3) 0.043(3) -0.025(2) 0.003(2) -0.009(2)

loop_
_atom_type_symbol
_atom_type_description
_atom_type_scat_dispersion_real
_atom_type_scat_dispersion_imag
_atom_type_scat_source
C C 0.0033 0.0016 'International Tables Vol C Tables 4.2.6.8 and 6.1.1.4'
H H 0.0000 0.0000 'International Tables Vol C Tables 4.2.6.8 and 6.1.1.4'
N N 0.0061 0.0033 'International Tables Vol C Tables 4.2.6.8 and 6.1.1.4'
O O 0.0106 0.0060 'International Tables Vol C Tables 4.2.6.8 and 6.1.1.4'

loop_
_geom_angle_atom_site_label_1
_geom_angle_atom_site_label_2
_geom_angle_atom_site_label_3
_geom_angle
C1 N1 C2 121.7(4)
C1 N1 H1 119(3)
C2 N1 H1 119(3)
C5 N2 C4 121.3(3)
C5 N2 H2 124(3)
C4 N2 H2 115(3)
O1 C1 N1 121.8(4)
O1 C1 C11 121.6(4)
N1 C1 C11 116.6(4)
N1 C2 C21 109.4(3)
N1 C2 C3 108.8(3)
C21 C2 C3 115.7(4)
N1 C2 H2A 107.5
C21 C2 H2A 107.5
C3 C2 H2A 107.5
C2 C3 C4 117.7(3)
C2 C3 H3A 107.9
C4 C3 H3A 107.9
C2 C3 H3B 107.9
C4 C3 H3B 107.9
H3A C3 H3B 107.2
N2 C4 C41 111.4(3)
N2 C4 C3 109.5(3)
C41 C4 C3 112.6(3)
N2 C4 H4 107.7
C41 C4 H4 107.7
C3 C4 H4 107.7
O2 C5 N2 122.6(4)
O2 C5 C51 120.8(4)
N2 C5 C51 116.6(4)
C12 C11 C16 119.6(4)
C12 C11 C1 122.6(4)
C16 C11 C1 117.8(4)
C13 C12 C11 120.4(5)
C13 C12 H12 119.8
C11 C12 H12 119.8
C14 C13 C12 120.2(5)
C14 C13 H13 119.9
C12 C13 H13 119.9
C13 C14 C15 120.1(5)
C13 C14 H14 120.0
C15 C14 H14 120.0
C16 C15 C14 119.4(6)
C16 C15 H15 120.3
C14 C15 H15 120.3
C15 C16 C11 120.3(5)
C15 C16 H16 119.8
C11 C16 H16 119.8
C26 C21 C22 116.6(4)
C26 C21 C2 118.3(4)
C22 C21 C2 125.1(4)
C23 C22 C21 118.9(5)
C23 C22 H22 120.6
C21 C22 H22 120.6
C24 C23 C22 125.4(7)
C24 C23 H23 117.3
C22 C23 H23 117.3
C23 C24 C25 116.8(7)
C23 C24 H24 121.6
C25 C24 H24 121.6
C24 C25 C26 122.2(7)
C24 C25 H25 118.9
C26 C25 H25 118.9
C21 C26 C25 119.8(6)
C21 C26 H26 120.1
C25 C26 H26 120.1
C45 C41 O42 110.3(4)
C45 C41 C4 134.2(4)
O42 C41 C4 115.5(4)
C41 O42 C43 107.5(4)
C44 C43 O42 109.0(4)
C44 C43 C46 133.9(5)
O42 C43 C46 117.0(5)
C43 C44 C45 106.4(4)
C43 C44 H44 126.8
C45 C44 H44 126.8
C41 C45 C44 106.8(4)
C41 C45 H45 126.6
C44 C45 H45 126.6
C43 C46 H46A 109.5
C43 C46 H46B 109.5
H46A C46 H46B 109.5
C43 C46 H46C 109.5
H46A C46 H46C 109.5
H46B C46 H46C 109.5
C56 C51 C52 119.2(4)
C56 C51 C5 123.6(4)
C52 C51 C5 117.2(4)
C53 C52 C51 120.5(5)
C53 C52 H52 119.8
C51 C52 H52 119.8
C52 C53 C54 118.8(5)
C52 C53 H53 120.6
C54 C53 H53 120.6
C55 C54 C53 120.6(5)
C55 C54 H54 119.7
C53 C54 H54 119.7
C54 C55 C56 120.7(5)
C54 C55 H55 119.7
C56 C55 H55 119.7
C51 C56 C55 120.2(5)
C51 C56 H56 119.9
C55 C56 H56 119.9

loop_
_geom_bond_atom_site_label_1
_geom_bond_atom_site_label_2
_geom_bond_distance
N1 C1 1.348(5)
N1 C2 1.472(5)
N1 H1 0.900(10)
N2 C5 1.347(5)
N2 C4 1.460(5)
N2 H2 0.894(10)
O1 C1 1.243(5)
O2 C5 1.237(5)
C1 C11 1.497(6)
C2 C21 1.515(6)
C2 C3 1.526(6)
C2 H2A 1.0000
C3 C4 1.528(6)
C3 H3A 0.9900
C3 H3B 0.9900
C4 C41 1.498(6)
C4 H4 1.0000
C5 C51 1.506(6)
C11 C12 1.383(6)
C11 C16 1.386(6)
C12 C13 1.379(7)
C12 H12 0.9500
C13 C14 1.371(8)
C13 H13 0.9500
C14 C15 1.400(9)
C14 H14 0.9500
C15 C16 1.381(7)
C15 H15 0.9500
C16 H16 0.9500
C21 C26 1.366(6)
C21 C22 1.375(6)
C22 C23 1.371(7)
C22 H22 0.9500
C23 C24 1.276(10)
C23 H23 0.9500
C24 C25 1.330(10)
C24 H24 0.9500
C25 C26 1.392(7)
C25 H25 0.9500
C26 H26 0.9500
C41 C45 1.352(6)
C41 O42 1.371(5)
O42 C43 1.403(6)
C43 C44 1.364(7)
C43 C46 1.458(7)
C44 C45 1.463(7)
C44 H44 0.9500
C45 H45 0.9500
C46 H46A 0.9800
C46 H46B 0.9800
C46 H46C 0.9800
C51 C56 1.376(6)
C51 C52 1.399(6)
C52 C53 1.388(7)
C52 H52 0.9500
C53 C54 1.391(8)
C53 H53 0.9500
C54 C55 1.362(8)
C54 H54 0.9500
C55 C56 1.381(7)
C55 H55 0.9500
C56 H56 0.9500

loop_
_geom_hbond_atom_site_label_D
_geom_hbond_atom_site_label_H
_geom_hbond_atom_site_label_A
_geom_hbond_distance_DH
_geom_hbond_distance_HA
_geom_hbond_distance_DA
_geom_hbond_angle_DHA
_geom_hbond_site_symmetry_A
N1 H1 O2 0.900(10) 2.12(2) 2.948(5) 153(4) 2_566
N2 H2 O1 0.894(10) 2.087(19) 2.931(4) 157(4) 2_666

loop_
_geom_torsion_atom_site_label_1
_geom_torsion_atom_site_label_2
_geom_torsion_atom_site_label_3
_geom_torsion_atom_site_label_4
_geom_torsion
C2 N1 C1 O1 -2.7(6)
C2 N1 C1 C11 178.2(4)
C1 N1 C2 C21 142.6(4)
C1 N1 C2 C3 -90.0(5)
N1 C2 C3 C4 177.7(3)
C21 C2 C3 C4 -58.7(5)
C5 N2 C4 C41 144.0(4)
C5 N2 C4 C3 -90.8(4)
C2 C3 C4 N2 169.9(4)
C2 C3 C4 C41 -65.6(5)
C4 N2 C5 O2 -4.9(6)
C4 N2 C5 C51 177.9(3)
O1 C1 C11 C12 149.5(4)
N1 C1 C11 C12 -31.3(6)
O1 C1 C11 C16 -30.0(6)
N1 C1 C11 C16 149.1(4)
C16 C11 C12 C13 -0.7(7)
C1 C11 C12 C13 179.8(4)
C11 C12 C13 C14 -0.4(7)
C12 C13 C14 C15 0.9(8)
C13 C14 C15 C16 -0.4(9)
C14 C15 C16 C11 -0.6(9)
C12 C11 C16 C15 1.2(7)
C1 C11 C16 C15 -179.3(5)
N1 C2 C21 C26 -74.3(5)
C3 C2 C21 C26 162.3(4)
N1 C2 C21 C22 104.7(5)
C3 C2 C21 C22 -18.6(6)
C26 C21 C22 C23 -1.7(7)
C2 C21 C22 C23 179.3(5)
C21 C22 C23 C24 -3.4(9)
C22 C23 C24 C25 5.6(11)
C23 C24 C25 C26 -2.9(11)
C22 C21 C26 C25 4.0(7)
C2 C21 C26 C25 -176.8(5)
C24 C25 C26 C21 -1.9(9)
N2 C4 C41 C45 112.5(5)
C3 C4 C41 C45 -10.9(6)
N2 C4 C41 O42 -70.0(4)
C3 C4 C41 O42 166.6(3)
C45 C41 O42 C43 0.8(5)
C4 C41 O42 C43 -177.3(4)
C41 O42 C43 C44 -0.4(5)
C41 O42 C43 C46 -179.0(5)
O42 C43 C44 C45 -0.2(5)
C46 C43 C44 C45 178.2(6)
O42 C41 C45 C44 -0.9(5)
C4 C41 C45 C44 176.7(4)
C43 C44 C45 C41 0.6(5)
O2 C5 C51 C56 152.0(4)
N2 C5 C51 C56 -30.8(6)
O2 C5 C51 C52 -28.8(6)
N2 C5 C51 C52 148.4(4)
C56 C51 C52 C53 1.5(7)
C5 C51 C52 C53 -177.8(5)
C51 C52 C53 C54 -2.0(8)
C52 C53 C54 C55 0.7(9)
C53 C54 C55 C56 1.0(9)
C52 C51 C56 C55 0.2(7)
C5 C51 C56 C55 179.4(4)
C54 C55 C56 C51 -1.5(8)

loop_
_platon_squeeze_void_nr
_platon_squeeze_void_average_x
_platon_squeeze_void_average_y
_platon_squeeze_void_average_z
_platon_squeeze_void_volume
_platon_squeeze_void_count_electrons
_platon_squeeze_void_content
1 -0.000 0.500 -0.000 197 19 ' '
